data_2103406
loop_
_publ_author_name
'Marsh, Richard E.'

_publ_section_title
;
 The space groups of point group <i>C</i>~3~: some corrections, some
 comments
;
_journal_issue 5
_journal_name_full 'Acta Crystallographica Section B'
_journal_page_first 893
_journal_page_last 899
_journal_paper_doi 10.1107/S0108768102011758
_journal_volume 58
_journal_year 2002
_chemical_formula_moiety 'C24 H54 P2 F4 B Au, 2(C H Cl3)'
_chemical_formula_sum 'C26 H56 Au B Cl6 F4 P2'
_symmetry_cell_setting trigonal
_symmetry_space_group_name_H-M 'R -3 m'
_cell_angle_alpha 90.0
_cell_angle_beta 90.0
_cell_angle_gamma 120.0
_cell_formula_units_Z 6
_cell_length_a 11.308
_cell_length_b 11.308
_cell_length_c 52.56
_cell_volume 5820.464
_cod_data_source_file bk0117.cif
_cod_data_source_block ZAJZIT
_cod_depositor_comments
;
 Adding the _cell_formula_units_Z and _chemical_formula_moiety data items
 after consulting the original publication.

 Antanas Vaitkus,
 2017-08-03
;
_cod_original_formula_sum 'C26 H56 P2 F4 Cl6 B Au'
_cod_database_code 2103406

loop_
_atom_site_label
_atom_site_fract_x
_atom_site_fract_y
_atom_site_fract_z
Au 0.0 0.0 0.0
P 0.0 0.0 -0.0439
C1 0.0938 0.1846 -0.0550
C5 0.0696 0.2031 -0.0831
C6 0.0501 0.2682 -0.0381
C7 0.2476 0.2467 -0.0503
C17 0.0 0.0 0.3269
Cl 0.1124 0.1641 0.3376
B 0.0 0.0 0.75
F3 0.0 0.0 0.7273
F4 0.053 0.131 0.7621
H1 0.1200 0.2984 -0.0874
H2 0.0997 0.1539 -0.0936
H3 -0.0259 0.1690 -0.0858
H4 0.0968 0.3618 -0.0434
H5 -0.0465 0.2316 -0.0394
H6 0.0733 0.2628 -0.0207
H7 0.2946 0.3399 -0.0560
H8 0.2646 0.2431 -0.0326
H9 0.2799 0.1954 -0.0597
H37 0.0 0.0 0.3086
